data_4134242
loop_
_publ_author_name
'Shi, Tan-Hao'
'Guo, Qing-Hui'
'Tong, Shuo'
'Wang, Mei-Xiang'

_publ_section_title
;
 Toward the synthesis of a highly strained hydrocarbon belt.
;
_journal_name_full 'Journal of the American Chemical Society'
_journal_paper_doi 10.1021/jacs.0c00112
_journal_year 2020
_chemical_formula_moiety 'C60 H80, C2 H4 Cl2'
_chemical_formula_sum 'C62 H84 Cl2'
_chemical_formula_weight 900.19
_space_group_crystal_system monoclinic
_space_group_IT_number 15
_space_group_name_Hall '-C 2yc'
_space_group_name_H-M_alt 'C 1 2/c 1'
_atom_sites_solution_hydrogens geom
_atom_sites_solution_primary dual
_audit_creation_date 2017-09-25
_audit_creation_method
;
Olex2 1.2
(compiled 2017.08.10 svn.r3458 for OlexSys, GUI svn.r5381)
;
_audit_update_record
;
????
;
_cell_angle_alpha 90
_cell_angle_beta 95.093(4)
_cell_angle_gamma 90
_cell_formula_units_Z 4
_cell_length_a 25.369(6)
_cell_length_b 12.529(3)
_cell_length_c 16.684(4)
_cell_measurement_reflns_used 7479
_cell_measurement_temperature 173(2)
_cell_measurement_theta_max 27.4810
_cell_measurement_theta_min 1.2254
_cell_volume 5282(2)
_computing_cell_refinement 'CrystalClear (Rigaku Inc., 2007)'
_computing_data_collection 'CrystalClear (Rigaku Inc., 2007)'
_computing_data_reduction 'CrystalClear (Rigaku Inc., 2007)'
_computing_molecular_graphics 'Olex2 (Dolomanov et al., 2009)'
_computing_publication_material 'CIFTAB (Sheldrick, 2013)'
_computing_structure_refinement 'ShelXL (Sheldrick, 2015)'
_computing_structure_solution 'ShelXT (Sheldrick, 2015)'
_diffrn_ambient_temperature 173.15
_diffrn_measured_fraction_theta_full 0.996
_diffrn_measured_fraction_theta_max 0.996
_diffrn_measurement_device_type 'MM007-HF CCD(Saturn 724+)'
_diffrn_measurement_method '\w scans at fixed \c = 45\%'
_diffrn_radiation_monochromator Confocal
_diffrn_radiation_type MoK\a
_diffrn_radiation_wavelength 0.71073
_diffrn_reflns_av_R_equivalents 0.0417
_diffrn_reflns_av_unetI/netI 0.0350
_diffrn_reflns_Laue_measured_fraction_full 0.996
_diffrn_reflns_Laue_measured_fraction_max 0.996
_diffrn_reflns_limit_h_max 30
_diffrn_reflns_limit_h_min -30
_diffrn_reflns_limit_k_max 14
_diffrn_reflns_limit_k_min -15
_diffrn_reflns_limit_l_max 19
_diffrn_reflns_limit_l_min -14
_diffrn_reflns_number 15732
_diffrn_reflns_point_group_measured_fraction_full 0.996
_diffrn_reflns_point_group_measured_fraction_max 0.996
_diffrn_reflns_theta_full 25.199
_diffrn_reflns_theta_max 25.199
_diffrn_reflns_theta_min 1.814
_diffrn_source 'Rotating Anode'
_exptl_absorpt_coefficient_mu 0.161
_exptl_absorpt_correction_T_max 1.0000
_exptl_absorpt_correction_T_min 0.8125
_exptl_absorpt_correction_type multi-scan
_exptl_absorpt_process_details 'CrystalClear (Rigaku Inc., 2007)'
_exptl_crystal_colour colorless
_exptl_crystal_density_diffrn 1.132
_exptl_crystal_description prism
_exptl_crystal_F_000 1960
_exptl_crystal_size_max 0.33
_exptl_crystal_size_mid 0.195
_exptl_crystal_size_min 0.176
_refine_diff_density_max 0.311
_refine_diff_density_min -0.951
_refine_diff_density_rms 0.073
_refine_ls_extinction_method none
_refine_ls_goodness_of_fit_ref 1.124
_refine_ls_hydrogen_treatment constr
_refine_ls_matrix_type full
_refine_ls_number_parameters 352
_refine_ls_number_reflns 4717
_refine_ls_number_restraints 191
_refine_ls_restrained_S_all 1.109
_refine_ls_R_factor_all 0.1021
_refine_ls_R_factor_gt 0.0971
_refine_ls_shift/su_max 0.001
_refine_ls_shift/su_mean 0.000
_refine_ls_structure_factor_coef Fsqd
_refine_ls_weighting_details 'w=1/[\s^2^(Fo^2^)+(0.1590P)^2^+9.7416P] where P=(Fo^2^+2Fc^2^)/3'
_refine_ls_weighting_scheme calc
_refine_ls_wR_factor_gt 0.2780
_refine_ls_wR_factor_ref 0.2831
_reflns_Friedel_coverage 0.000
_reflns_number_gt 4370
_reflns_number_total 4717
_reflns_threshold_expression 'I > 2\s(I)'
_cod_data_source_file ja0c00112_si_004.cif
_cod_data_source_block mx6321d
_cod_database_code 4134242
_shelx_shelxl_version_number 2016/6
_shelx_space_group_comment
;
The symmetry employed for this shelxl refinement is uniquely defined
by the following loop, which should always be used as a source of
symmetry information in preference to the above space-group names.
They are only intended as comments.
;
_shelx_estimated_absorpt_t_max 0.972
_shelx_estimated_absorpt_t_min 0.949
_olex2_refinement_description
;
1. Fixed Uiso
 At 1.2 times of:
  All C(H) groups, All C(H,H) groups, All C(H,H,H,H) groups
 At 1.5 times of:
  All C(H,H,H) groups
2. Restrained distances
 C17A-C16A = C16A-C15A = C18A-C17A
 1.54 with sigma of 0.01
 C24A-C23A = C22-C23A
 1.54 with sigma of 0.01
3. Uiso/Uaniso restraints and constraints
C15A \\sim C16A \\sim C17A \\sim C18A \\sim C17 \\sim C18 \\sim C15 \\sim C16:
within 1.7A with sigma of 0.02 and sigma for terminal atoms of 0.04
C23A \\sim C24A \\sim C23 \\sim C24: within 1.7A with sigma of 0.02 and sigma
for terminal atoms of 0.04
Uanis(C15) \\sim Ueq, Uanis(C16) \\sim Ueq, Uanis(C17) \\sim Ueq, Uanis(C18)
\\sim Ueq, Uanis(C15A) \\sim Ueq, Uanis(C16A) \\sim Ueq, Uanis(C17A) \\sim Ueq,
Uanis(C18A) \\sim Ueq: with sigma of 0.01 and sigma for terminal atoms of 0.02
Uanis(C24) \\sim Ueq, Uanis(C23) \\sim Ueq, Uanis(C23A) \\sim Ueq, Uanis(C24A)
\\sim Ueq: with sigma of 0.01 and sigma for terminal atoms of 0.02
4. Others
 Sof(H14C)=Sof(H14D)=Sof(C15A)=Sof(H15A)=Sof(H15B)=Sof(C16A)=Sof(H16A)=
 Sof(H16B)=Sof(C17A)=Sof(H17A)=Sof(H17B)=Sof(C18A)=Sof(H18A)=Sof(H18B)=
 Sof(H18C)=1-FVAR(1)
 Sof(H14A)=Sof(H14B)=Sof(C17)=Sof(H17C)=Sof(H17D)=Sof(C18)=Sof(H18D)=Sof(H18E)=
 Sof(H18F)=Sof(C15)=Sof(H15C)=Sof(H15D)=Sof(C16)=Sof(H16C)=Sof(H16D)=FVAR(1)
 Sof(H22C)=Sof(H22D)=Sof(C23A)=Sof(H23A)=Sof(H23B)=Sof(C24A)=Sof(H24A)=
 Sof(H24B)=Sof(H24C)=1-FVAR(2)
 Sof(H22A)=Sof(H22B)=Sof(C23)=Sof(H23C)=Sof(H23D)=Sof(C24)=Sof(H24D)=Sof(H24E)=
 Sof(H24F)=FVAR(2)
5.a Ternary CH refined with riding coordinates:
 C7(H7), C19(H19)
5.b Secondary CH2 refined with riding coordinates:
 C14(H14A,H14B), C14(H14C,H14D), C20(H20A,H20B), C21(H21A,H21B), C22(H22A,
 H22B), C22(H22C,H22D), C15A(H15A,H15B), C16A(H16A,H16B), C17A(H17A,H17B),
 C23A(H23A,H23B), C31(H31A,H31B), C23(H23C,H23D), C17(H17C,H17D), C15(H15C,
 H15D), C16(H16C,H16D)
5.c Aromatic/amide H refined with riding coordinates:
 C2(H2), C3(H3), C6(H6), C9(H9), C12(H12)
5.d X=CH2 refined with riding coordinates:
 C29(H29A,H29B)
5.e Idealised Me refined as rotating group:
 C26(H26A,H26B,H26C), C27(H27A,H27B,H27C), C30(H30A,H30B,H30C), C18A(H18A,H18B,
 H18C), C24A(H24A,H24B,H24C), C18(H18D,H18E,H18F), C24(H24D,H24E,H24F)
;
_olex2_submission_special_instructions 'No special instructions were received'

loop_
_space_group_symop_operation_xyz
'x, y, z'
'-x, y, -z+1/2'
'x+1/2, y+1/2, z'
'-x+1/2, y+1/2, -z+1/2'
'-x, -y, -z'
'x, -y, z-1/2'
'-x+1/2, -y+1/2, -z'
'x+1/2, -y+1/2, z-1/2'

loop_
_atom_site_label
_atom_site_type_symbol
_atom_site_fract_x
_atom_site_fract_y
_atom_site_fract_z
_atom_site_U_iso_or_equiv
_atom_site_adp_type
_atom_site_occupancy
_atom_site_site_symmetry_order
_atom_site_calc_flag
_atom_site_refinement_flags_posn
_atom_site_refinement_flags_adp
_atom_site_refinement_flags_occupancy
_atom_site_disorder_assembly
_atom_site_disorder_group
C1 C 0.40762(12) 0.3165(3) 0.38427(17) 0.0351(7) Uani 1 1 d . . . . .
C2 C 0.41714(13) 0.2205(3) 0.42436(19) 0.0405(8) Uani 1 1 d . . . . .
H2 H 0.388843 0.171642 0.428260 0.049 Uiso 1 1 calc R . . . .
C3 C 0.46758(13) 0.1945(3) 0.45910(18) 0.0392(7) Uani 1 1 d . . . . .
H3 H 0.472812 0.129020 0.487443 0.047 Uiso 1 1 calc R . . . .
C4 C 0.51050(12) 0.2628(2) 0.45298(17) 0.0336(7) Uani 1 1 d . . . . .
C5 C 0.50029(12) 0.3637(2) 0.41807(17) 0.0321(7) Uani 1 1 d . . . . .
C6 C 0.44957(12) 0.3893(2) 0.38539(17) 0.0323(7) Uani 1 1 d . . . . .
H6 H 0.443146 0.458395 0.363116 0.039 Uiso 1 1 calc R . . . .
C7 C 0.35492(12) 0.3353(3) 0.33436(18) 0.0385(7) Uani 1 1 d . . . . .
H7 H 0.330365 0.277740 0.349579 0.046 Uiso 1 1 calc R . . . .
C8 C 0.36339(11) 0.3175(2) 0.24553(18) 0.0351(7) Uani 1 1 d . . . . .
C9 C 0.39473(11) 0.3884(2) 0.20492(17) 0.0336(7) Uani 1 1 d . . . . .
H9 H 0.403770 0.455270 0.229190 0.040 Uiso 1 1 calc R . . . .
C10 C 0.41298(11) 0.3652(2) 0.13135(17) 0.0313(7) Uani 1 1 d . . . . .
C11 C 0.40092(12) 0.2656(2) 0.09529(17) 0.0340(7) Uani 1 1 d . . . . .
C12 C 0.36561(12) 0.1998(3) 0.13139(19) 0.0394(7) Uani 1 1 d . . . . .
H12 H 0.354275 0.135636 0.104821 0.047 Uiso 1 1 calc R . . . .
C13 C 0.34615(13) 0.2241(3) 0.2049(2) 0.0404(8) Uani 1 1 d . . . . .
C14 C 0.32840(14) 0.4415(3) 0.3517(2) 0.0467(9) Uani 1 1 d . . . . .
H14A H 0.297677 0.453756 0.311924 0.056 Uiso 0.792(7) 1 calc R . P A 1
H14B H 0.353769 0.500890 0.347520 0.056 Uiso 0.792(7) 1 calc R . P A 1
H14C H 0.346655 0.496089 0.321348 0.056 Uiso 0.208(7) 1 calc R . P A 2
H14D H 0.291935 0.436540 0.325440 0.056 Uiso 0.208(7) 1 calc R . P A 2
C19 C 0.45244(11) 0.4362(2) 0.09158(17) 0.0315(7) Uani 1 1 d . . . . .
H19 H 0.436206 0.452849 0.036183 0.038 Uiso 1 1 calc R . . . .
C20 C 0.46513(12) 0.5431(2) 0.13334(18) 0.0342(7) Uani 1 1 d . . . . .
H20A H 0.495506 0.576117 0.109367 0.041 Uiso 1 1 calc R . . . .
H20B H 0.475993 0.529626 0.190916 0.041 Uiso 1 1 calc R . . . .
C21 C 0.41882(13) 0.6221(2) 0.12706(19) 0.0382(7) Uani 1 1 d . . . . .
H21A H 0.412265 0.646670 0.070674 0.046 Uiso 1 1 calc R . . . .
H21B H 0.386504 0.585271 0.141758 0.046 Uiso 1 1 calc R . . . .
C22 C 0.42958(17) 0.7179(3) 0.1816(3) 0.0640(12) Uani 1 1 d D . . . .
H22A H 0.456616 0.763380 0.159160 0.077 Uiso 0.841(9) 1 calc R . P B 1
H22B H 0.444376 0.692778 0.235157 0.077 Uiso 0.841(9) 1 calc R . P B 1
H22C H 0.468105 0.732182 0.187934 0.077 Uiso 0.159(9) 1 calc R . P B 2
H22D H 0.418017 0.701843 0.235398 0.077 Uiso 0.159(9) 1 calc R . P B 2
C25 C 0.43168(12) 0.2293(2) 0.02423(18) 0.0356(7) Uani 1 1 d . . . . .
C26 C 0.40979(13) 0.2806(3) -0.05690(19) 0.0420(8) Uani 1 1 d . . . . .
H26A H 0.411016 0.358517 -0.052033 0.063 Uiso 1 1 calc GR . . . .
H26B H 0.373112 0.257658 -0.070143 0.063 Uiso 1 1 calc GR . . . .
H26C H 0.431441 0.257913 -0.099641 0.063 Uiso 1 1 calc GR . . . .
C27 C 0.42725(15) 0.1078(3) 0.0125(2) 0.0459(8) Uani 1 1 d . . . . .
H27A H 0.449919 0.085380 -0.029046 0.069 Uiso 1 1 calc GR . . . .
H27B H 0.390431 0.088862 -0.004268 0.069 Uiso 1 1 calc GR . . . .
H27C H 0.438565 0.071774 0.063234 0.069 Uiso 1 1 calc GR . . . .
C28 C 0.30801(15) 0.1482(3) 0.2396(2) 0.0514(9) Uani 1 1 d . . . . .
C29 C 0.3220(2) 0.0503(4) 0.2599(3) 0.0754(14) Uani 1 1 d . . . . .
H29A H 0.297013 0.003061 0.280134 0.091 Uiso 1 1 calc R . . . .
H29B H 0.357045 0.026606 0.254358 0.091 Uiso 1 1 calc R . . . .
C30 C 0.25360(16) 0.1874(4) 0.2476(3) 0.0709(13) Uani 1 1 d . . . . .
H30A H 0.255057 0.249713 0.283239 0.106 Uiso 1 1 calc GR . . . .
H30B H 0.232767 0.130884 0.270296 0.106 Uiso 1 1 calc GR . . . .
H30C H 0.237007 0.207632 0.194461 0.106 Uiso 1 1 calc GR . . . .
C15A C 0.3233(7) 0.4879(18) 0.4304(12) 0.048(4) Uani 0.208(7) 1 d D U P A 2
H15A H 0.318900 0.566346 0.427344 0.058 Uiso 0.208(7) 1 calc R . P A 2
H15B H 0.353983 0.470282 0.468929 0.058 Uiso 0.208(7) 1 calc R . P A 2
C16A C 0.2728(8) 0.4327(17) 0.4527(11) 0.062(4) Uani 0.208(7) 1 d D U P A 2
H16A H 0.276192 0.355074 0.443325 0.075 Uiso 0.208(7) 1 calc R . P A 2
H16B H 0.242632 0.458812 0.416198 0.075 Uiso 0.208(7) 1 calc R . P A 2
C17A C 0.2597(10) 0.450(2) 0.5402(11) 0.074(5) Uani 0.208(7) 1 d D U P A 2
H17A H 0.225218 0.416813 0.548779 0.089 Uiso 0.208(7) 1 calc R . P A 2
H17B H 0.287314 0.417113 0.577993 0.089 Uiso 0.208(7) 1 calc R . P A 2
C18A C 0.2574(16) 0.571(2) 0.554(2) 0.070(8) Uani 0.208(7) 1 d D U P A 2
H18A H 0.226125 0.600497 0.523496 0.106 Uiso 0.208(7) 1 calc GR . P A 2
H18B H 0.289357 0.604315 0.536639 0.106 Uiso 0.208(7) 1 calc GR . P A 2
H18C H 0.255398 0.584896 0.611698 0.106 Uiso 0.208(7) 1 calc GR . P A 2
C23A C 0.4001(8) 0.8189(13) 0.1470(15) 0.055(6) Uani 0.159(9) 1 d D U P B 2
H23A H 0.415053 0.885238 0.171971 0.066 Uiso 0.159(9) 1 calc R . P B 2
H23B H 0.400269 0.823525 0.087774 0.066 Uiso 0.159(9) 1 calc R . P B 2
C24A C 0.3447(11) 0.795(3) 0.172(2) 0.077(8) Uani 0.159(9) 1 d D U P B 2
H24A H 0.330419 0.731324 0.144195 0.116 Uiso 0.159(9) 1 calc GR . P B 2
H24B H 0.321345 0.855961 0.158850 0.116 Uiso 0.159(9) 1 calc GR . P B 2
H24C H 0.346840 0.782606 0.230669 0.116 Uiso 0.159(9) 1 calc GR . P B 2
Cl1 Cl 0.46269(8) -0.01791(14) 0.32465(9) 0.1055(6) Uani 1 1 d . . . . .
C31 C 0.4746(2) 0.0940(4) 0.2638(3) 0.0835(15) Uani 1 1 d . . . . .
H31A H 0.447800 0.095028 0.216899 0.100 Uiso 1 1 calc R . . . .
H31B H 0.470103 0.159907 0.295232 0.100 Uiso 1 1 calc R . . . .
C23 C 0.3799(2) 0.7862(4) 0.1919(3) 0.0575(14) Uani 0.841(9) 1 d . U P B 1
H23C H 0.352204 0.740166 0.212056 0.069 Uiso 0.841(9) 1 calc R . P B 1
H23D H 0.388938 0.842022 0.232767 0.069 Uiso 0.841(9) 1 calc R . P B 1
C17 C 0.2601(4) 0.5290(7) 0.5435(5) 0.068(2) Uani 0.792(7) 1 d . U P A 1
H17C H 0.289769 0.509472 0.583414 0.081 Uiso 0.792(7) 1 calc R . P A 1
H17D H 0.233490 0.471236 0.542635 0.081 Uiso 0.792(7) 1 calc R . P A 1
C18 C 0.2353(3) 0.6319(5) 0.5699(4) 0.0697(17) Uani 0.792(7) 1 d . U P A 1
H18D H 0.207180 0.653909 0.529177 0.105 Uiso 0.792(7) 1 calc GR . P A 1
H18E H 0.262378 0.687823 0.576167 0.105 Uiso 0.792(7) 1 calc GR . P A 1
H18F H 0.220336 0.620453 0.621356 0.105 Uiso 0.792(7) 1 calc GR . P A 1
C15 C 0.3097(2) 0.4377(5) 0.4386(3) 0.0461(12) Uani 0.792(7) 1 d . U P A 1
H15C H 0.286252 0.375206 0.442700 0.055 Uiso 0.792(7) 1 calc R . P A 1
H15D H 0.341038 0.427410 0.477614 0.055 Uiso 0.792(7) 1 calc R . P A 1
C16 C 0.28057(17) 0.5370(4) 0.4616(3) 0.0451(11) Uani 0.792(7) 1 d . U P A 1
H16C H 0.304702 0.599023 0.460907 0.054 Uiso 0.792(7) 1 calc R . P A 1
H16D H 0.250403 0.549878 0.420912 0.054 Uiso 0.792(7) 1 calc R . P A 1
C24 C 0.3585(3) 0.8373(5) 0.1168(4) 0.087(2) Uani 0.841(9) 1 d . U P B 1
H24D H 0.347298 0.782317 0.077073 0.130 Uiso 0.841(9) 1 calc GR . P B 1
H24E H 0.385930 0.881912 0.095852 0.130 Uiso 0.841(9) 1 calc GR . P B 1
H24F H 0.328107 0.881785 0.127178 0.130 Uiso 0.841(9) 1 calc GR . P B 1

loop_
_atom_site_aniso_label
_atom_site_aniso_U_11
_atom_site_aniso_U_22
_atom_site_aniso_U_33
_atom_site_aniso_U_23
_atom_site_aniso_U_13
_atom_site_aniso_U_12
C1 0.0389(16) 0.0390(16) 0.0281(14) -0.0087(12) 0.0065(12) 0.0012(12)
C2 0.0429(17) 0.0442(18) 0.0351(16) -0.0029(14) 0.0072(13) -0.0062(14)
C3 0.0502(18) 0.0370(16) 0.0314(15) 0.0022(13) 0.0082(13) -0.0007(14)
C4 0.0427(16) 0.0310(15) 0.0272(14) -0.0009(12) 0.0038(12) 0.0010(12)
C5 0.0403(16) 0.0295(14) 0.0264(14) -0.0039(11) 0.0023(12) 0.0018(12)
C6 0.0405(16) 0.0308(15) 0.0254(14) -0.0040(11) 0.0024(11) 0.0034(12)
C7 0.0358(16) 0.0461(18) 0.0343(16) -0.0044(13) 0.0058(12) -0.0036(13)
C8 0.0326(14) 0.0388(16) 0.0337(16) -0.0034(13) 0.0018(12) -0.0003(12)
C9 0.0381(15) 0.0311(15) 0.0310(15) -0.0046(12) -0.0011(12) 0.0007(12)
C10 0.0327(14) 0.0309(15) 0.0294(14) 0.0007(11) -0.0027(11) 0.0016(11)
C11 0.0386(15) 0.0332(15) 0.0297(15) -0.0007(12) -0.0003(12) -0.0013(12)
C12 0.0416(17) 0.0371(16) 0.0389(17) -0.0078(13) 0.0006(13) -0.0079(13)
C13 0.0403(16) 0.0442(18) 0.0368(16) -0.0036(14) 0.0040(13) -0.0095(14)
C14 0.0426(17) 0.057(2) 0.0391(18) -0.0136(16) -0.0011(14) 0.0116(15)
C19 0.0394(15) 0.0276(14) 0.0268(14) 0.0002(11) -0.0007(11) -0.0002(12)
C20 0.0417(16) 0.0305(15) 0.0294(15) 0.0017(12) -0.0029(12) -0.0003(12)
C21 0.0476(18) 0.0282(15) 0.0368(16) -0.0025(12) -0.0071(13) 0.0035(13)
C22 0.062(2) 0.048(2) 0.078(3) -0.027(2) -0.017(2) 0.0156(18)
C25 0.0449(17) 0.0311(16) 0.0305(15) -0.0038(12) 0.0012(12) -0.0037(12)
C26 0.0487(18) 0.0455(18) 0.0308(16) -0.0069(13) -0.0021(13) -0.0046(14)
C27 0.055(2) 0.0370(18) 0.0467(19) -0.0135(14) 0.0102(15) -0.0057(15)
C28 0.056(2) 0.056(2) 0.0430(19) -0.0115(17) 0.0109(16) -0.0211(17)
C29 0.094(3) 0.057(3) 0.081(3) -0.003(2) 0.036(3) -0.024(2)
C30 0.054(2) 0.092(3) 0.068(3) -0.013(2) 0.0117(19) -0.027(2)
C15A 0.045(7) 0.055(7) 0.047(7) -0.001(6) 0.011(6) -0.005(6)
C16A 0.061(7) 0.069(7) 0.058(7) -0.004(6) 0.014(6) -0.006(6)
C17A 0.075(8) 0.071(8) 0.077(8) 0.003(7) 0.014(7) 0.000(7)
C18A 0.089(13) 0.056(14) 0.072(12) -0.009(11) 0.038(10) 0.012(12)
C23A 0.055(9) 0.056(9) 0.053(9) -0.006(7) 0.008(7) 0.002(7)
C24A 0.071(13) 0.077(13) 0.083(14) -0.018(12) 0.004(12) -0.005(12)
Cl1 0.1501(15) 0.0988(11) 0.0690(9) 0.0050(7) 0.0177(9) -0.0402(10)
C31 0.111(4) 0.085(3) 0.055(3) -0.003(2) 0.011(3) 0.020(3)
C23 0.061(3) 0.051(3) 0.060(3) -0.015(2) 0.007(2) 0.010(2)
C17 0.082(4) 0.066(5) 0.058(4) -0.001(4) 0.021(3) 0.019(4)
C18 0.072(3) 0.076(4) 0.064(3) -0.008(3) 0.022(3) 0.010(3)
C15 0.046(3) 0.054(3) 0.039(2) -0.001(2) 0.006(2) 0.014(2)
C16 0.042(2) 0.049(2) 0.045(2) -0.0061(19) 0.0086(17) 0.0051(18)
C24 0.113(5) 0.073(4) 0.076(4) -0.004(3) 0.013(4) 0.043(4)

loop_
_atom_type_symbol
_atom_type_description
_atom_type_scat_dispersion_real
_atom_type_scat_dispersion_imag
_atom_type_scat_source
C C 0.0033 0.0016 'International Tables Vol C Tables 4.2.6.8 and 6.1.1.4'
H H 0.0000 0.0000 'International Tables Vol C Tables 4.2.6.8 and 6.1.1.4'
Cl Cl 0.1484 0.1585 'International Tables Vol C Tables 4.2.6.8 and 6.1.1.4'

loop_
_geom_angle_atom_site_label_1
_geom_angle_atom_site_label_2
_geom_angle_atom_site_label_3
_geom_angle
_geom_angle_site_symmetry_1
_geom_angle_site_symmetry_3
_geom_angle_publ_flag
C2 C1 C6 117.3(3) . . ?
C2 C1 C7 120.2(3) . . ?
C6 C1 C7 122.2(3) . . ?
C1 C2 H2 119.4 . . ?
C1 C2 C3 121.1(3) . . ?
C3 C2 H2 119.4 . . ?
C2 C3 H3 119.4 . . ?
C2 C3 C4 121.2(3) . . ?
C4 C3 H3 119.4 . . ?
C3 C4 C5 117.7(3) . . ?
C3 C4 C25 123.1(3) . 2_655 ?
C5 C4 C25 118.9(3) . 2_655 ?
C4 C5 C19 117.5(3) . 2_655 ?
C6 C5 C4 120.0(3) . . ?
C6 C5 C19 122.1(3) . 2_655 ?
C1 C6 H6 119.0 . . ?
C5 C6 C1 122.0(3) . . ?
C5 C6 H6 119.0 . . ?
C1 C7 H7 106.5 . . ?
C1 C7 C8 108.3(2) . . ?
C1 C7 C14 114.1(3) . . ?
C8 C7 H7 106.5 . . ?
C14 C7 H7 106.5 . . ?
C14 C7 C8 114.3(3) . . ?
C9 C8 C7 120.5(3) . . ?
C13 C8 C7 121.6(3) . . ?
C13 C8 C9 117.4(3) . . ?
C8 C9 H9 118.5 . . ?
C10 C9 C8 123.0(3) . . ?
C10 C9 H9 118.5 . . ?
C9 C10 C11 119.3(3) . . ?
C9 C10 C19 123.1(3) . . ?
C11 C10 C19 117.0(3) . . ?
C10 C11 C25 118.9(3) . . ?
C12 C11 C10 117.6(3) . . ?
C12 C11 C25 123.1(3) . . ?
C11 C12 H12 118.6 . . ?
C11 C12 C13 122.8(3) . . ?
C13 C12 H12 118.6 . . ?
C8 C13 C28 121.6(3) . . ?
C12 C13 C8 119.1(3) . . ?
C12 C13 C28 119.3(3) . . ?
C7 C14 H14A 109.9 . . ?
C7 C14 H14B 109.9 . . ?
C7 C14 H14C 105.7 . . ?
C7 C14 H14D 105.7 . . ?
C7 C14 C15 108.8(3) . . ?
H14A C14 H14B 108.3 . . ?
H14C C14 H14D 106.1 . . ?
C15A C14 C7 126.5(10) . . ?
C15A C14 H14C 105.7 . . ?
C15A C14 H14D 105.7 . . ?
C15 C14 H14A 109.9 . . ?
C15 C14 H14B 109.9 . . ?
C5 C19 C10 104.5(2) 2_655 . ?
C5 C19 H19 106.9 2_655 . ?
C5 C19 C20 115.7(2) 2_655 . ?
C10 C19 H19 106.9 . . ?
C20 C19 C10 115.4(2) . . ?
C20 C19 H19 106.9 . . ?
C19 C20 H20A 108.8 . . ?
C19 C20 H20B 108.8 . . ?
C19 C20 C21 113.9(2) . . ?
H20A C20 H20B 107.7 . . ?
C21 C20 H20A 108.8 . . ?
C21 C20 H20B 108.8 . . ?
C20 C21 H21A 109.2 . . ?
C20 C21 H21B 109.2 . . ?
H21A C21 H21B 107.9 . . ?
C22 C21 C20 112.0(3) . . ?
C22 C21 H21A 109.2 . . ?
C22 C21 H21B 109.2 . . ?
C21 C22 H22A 108.9 . . ?
C21 C22 H22B 108.9 . . ?
C21 C22 H22C 109.3 . . ?
C21 C22 H22D 109.3 . . ?
C21 C22 C23A 111.5(10) . . ?
C21 C22 C23 113.6(3) . . ?
H22A C22 H22B 107.7 . . ?
H22C C22 H22D 108.0 . . ?
C23A C22 H22C 109.3 . . ?
C23A C22 H22D 109.3 . . ?
C23 C22 H22A 108.9 . . ?
C23 C22 H22B 108.9 . . ?
C4 C25 C11 105.4(2) 2_655 . ?
C4 C25 C26 111.1(3) 2_655 . ?
C11 C25 C26 112.4(3) . . ?
C27 C25 C4 111.0(3) . 2_655 ?
C27 C25 C11 110.7(3) . . ?
C27 C25 C26 106.4(3) . . ?
C25 C26 H26A 109.5 . . ?
C25 C26 H26B 109.5 . . ?
C25 C26 H26C 109.5 . . ?
H26A C26 H26B 109.5 . . ?
H26A C26 H26C 109.5 . . ?
H26B C26 H26C 109.5 . . ?
C25 C27 H27A 109.5 . . ?
C25 C27 H27B 109.5 . . ?
C25 C27 H27C 109.5 . . ?
H27A C27 H27B 109.5 . . ?
H27A C27 H27C 109.5 . . ?
H27B C27 H27C 109.5 . . ?
C29 C28 C13 121.3(4) . . ?
C29 C28 C30 121.3(4) . . ?
C30 C28 C13 117.4(4) . . ?
C28 C29 H29A 120.0 . . ?
C28 C29 H29B 120.0 . . ?
H29A C29 H29B 120.0 . . ?
C28 C30 H30A 109.5 . . ?
C28 C30 H30B 109.5 . . ?
C28 C30 H30C 109.5 . . ?
H30A C30 H30B 109.5 . . ?
H30A C30 H30C 109.5 . . ?
H30B C30 H30C 109.5 . . ?
C14 C15A H15A 111.7 . . ?
C14 C15A H15B 111.7 . . ?
C14 C15A C16A 100.6(13) . . ?
H15A C15A H15B 109.4 . . ?
C16A C15A H15A 111.7 . . ?
C16A C15A H15B 111.7 . . ?
C15A C16A H16A 108.5 . . ?
C15A C16A H16B 108.5 . . ?
C15A C16A C17A 115.0(17) . . ?
H16A C16A H16B 107.5 . . ?
C17A C16A H16A 108.5 . . ?
C17A C16A H16B 108.5 . . ?
C16A C17A H17A 110.2 . . ?
C16A C17A H17B 110.2 . . ?
H17A C17A H17B 108.5 . . ?
C18A C17A C16A 107(2) . . ?
C18A C17A H17A 110.2 . . ?
C18A C17A H17B 110.2 . . ?
C17A C18A H18A 109.5 . . ?
C17A C18A H18B 109.5 . . ?
C17A C18A H18C 109.5 . . ?
H18A C18A H18B 109.5 . . ?
H18A C18A H18C 109.5 . . ?
H18B C18A H18C 109.5 . . ?
C22 C23A H23A 111.9 . . ?
C22 C23A H23B 111.9 . . ?
H23A C23A H23B 109.6 . . ?
C24A C23A C22 99.3(19) . . ?
C24A C23A H23A 111.9 . . ?
C24A C23A H23B 111.9 . . ?
C23A C24A H24A 109.5 . . ?
C23A C24A H24B 109.5 . . ?
C23A C24A H24C 109.5 . . ?
H24A C24A H24B 109.5 . . ?
H24A C24A H24C 109.5 . . ?
H24B C24A H24C 109.5 . . ?
Cl1 C31 H31A 108.9 . . ?
Cl1 C31 H31B 108.9 . . ?
C31 C31 Cl1 113.3(3) 2_655 . ?
C31 C31 H31A 108.9 2_655 . ?
C31 C31 H31B 108.9 2_655 . ?
H31A C31 H31B 107.7 . . ?
C22 C23 H23C 109.0 . . ?
C22 C23 H23D 109.0 . . ?
H23C C23 H23D 107.8 . . ?
C24 C23 C22 112.9(5) . . ?
C24 C23 H23C 109.0 . . ?
C24 C23 H23D 109.0 . . ?
H17C C17 H17D 107.8 . . ?
C18 C17 H17C 109.0 . . ?
C18 C17 H17D 109.0 . . ?
C16 C17 H17C 109.0 . . ?
C16 C17 H17D 109.0 . . ?
C16 C17 C18 113.1(6) . . ?
C17 C18 H18D 109.5 . . ?
C17 C18 H18E 109.5 . . ?
C17 C18 H18F 109.5 . . ?
H18D C18 H18E 109.5 . . ?
H18D C18 H18F 109.5 . . ?
H18E C18 H18F 109.5 . . ?
C14 C15 H15C 108.8 . . ?
C14 C15 H15D 108.8 . . ?
H15C C15 H15D 107.7 . . ?
C16 C15 C14 113.9(4) . . ?
C16 C15 H15C 108.8 . . ?
C16 C15 H15D 108.8 . . ?
C17 C16 C15 113.0(5) . . ?
C17 C16 H16C 109.0 . . ?
C17 C16 H16D 109.0 . . ?
C15 C16 H16C 109.0 . . ?
C15 C16 H16D 109.0 . . ?
H16C C16 H16D 107.8 . . ?
C23 C24 H24D 109.5 . . ?
C23 C24 H24E 109.5 . . ?
C23 C24 H24F 109.5 . . ?
H24D C24 H24E 109.5 . . ?
H24D C24 H24F 109.5 . . ?
H24E C24 H24F 109.5 . . ?

loop_
_geom_bond_atom_site_label_1
_geom_bond_atom_site_label_2
_geom_bond_distance
_geom_bond_site_symmetry_2
_geom_bond_publ_flag
C1 C2 1.387(5) . ?
C1 C6 1.401(4) . ?
C1 C7 1.529(4) . ?
C2 H2 0.9500 . ?
C2 C3 1.396(5) . ?
C3 H3 0.9500 . ?
C3 C4 1.396(4) . ?
C4 C5 1.406(4) . ?
C4 C25 1.541(4) 2_655 ?
C5 C6 1.390(4) . ?
C5 C19 1.524(4) 2_655 ?
C6 H6 0.9500 . ?
C7 H7 1.0000 . ?
C7 C8 1.532(4) . ?
C7 C14 1.531(5) . ?
C8 C9 1.406(4) . ?
C8 C13 1.403(4) . ?
C9 H9 0.9500 . ?
C9 C10 1.381(4) . ?
C10 C11 1.407(4) . ?
C10 C19 1.533(4) . ?
C11 C12 1.393(4) . ?
C11 C25 1.545(4) . ?
C12 H12 0.9500 . ?
C12 C13 1.396(5) . ?
C13 C28 1.508(5) . ?
C14 H14A 0.9900 . ?
C14 H14B 0.9900 . ?
C14 H14C 0.9900 . ?
C14 H14D 0.9900 . ?
C14 C15A 1.45(2) . ?
C14 C15 1.565(6) . ?
C19 H19 1.0000 . ?
C19 C20 1.531(4) . ?
C20 H20A 0.9900 . ?
C20 H20B 0.9900 . ?
C20 C21 1.532(4) . ?
C21 H21A 0.9900 . ?
C21 H21B 0.9900 . ?
C21 C22 1.516(5) . ?
C22 H22A 0.9900 . ?
C22 H22B 0.9900 . ?
C22 H22C 0.9900 . ?
C22 H22D 0.9900 . ?
C22 C23A 1.554(10) . ?
C22 C23 1.546(6) . ?
C25 C26 1.556(4) . ?
C25 C27 1.537(4) . ?
C26 H26A 0.9800 . ?
C26 H26B 0.9800 . ?
C26 H26C 0.9800 . ?
C27 H27A 0.9800 . ?
C27 H27B 0.9800 . ?
C27 H27C 0.9800 . ?
C28 C29 1.313(6) . ?
C28 C30 1.482(6) . ?
C29 H29A 0.9500 . ?
C29 H29B 0.9500 . ?
C30 H30A 0.9800 . ?
C30 H30B 0.9800 . ?
C30 H30C 0.9800 . ?
C15A H15A 0.9900 . ?
C15A H15B 0.9900 . ?
C15A C16A 1.531(10) . ?
C16A H16A 0.9900 . ?
C16A H16B 0.9900 . ?
C16A C17A 1.539(10) . ?
C17A H17A 0.9900 . ?
C17A H17B 0.9900 . ?
C17A C18A 1.535(10) . ?
C18A H18A 0.9800 . ?
C18A H18B 0.9800 . ?
C18A H18C 0.9800 . ?
C23A H23A 0.9900 . ?
C23A H23B 0.9900 . ?
C23A C24A 1.534(10) . ?
C24A H24A 0.9800 . ?
C24A H24B 0.9800 . ?
C24A H24C 0.9800 . ?
Cl1 C31 1.771(6) . ?
C31 C31 1.409(11) 2_655 ?
C31 H31A 0.9900 . ?
C31 H31B 0.9900 . ?
C23 H23C 0.9900 . ?
C23 H23D 0.9900 . ?
C23 C24 1.467(8) . ?
C17 H17C 0.9900 . ?
C17 H17D 0.9900 . ?
C17 C18 1.517(9) . ?
C17 C16 1.507(9) . ?
C18 H18D 0.9800 . ?
C18 H18E 0.9800 . ?
C18 H18F 0.9800 . ?
C15 H15C 0.9900 . ?
C15 H15D 0.9900 . ?
C15 C16 1.514(6) . ?
C16 H16C 0.9900 . ?
C16 H16D 0.9900 . ?
C24 H24D 0.9800 . ?
C24 H24E 0.9800 . ?
C24 H24F 0.9800 . ?
